data_4337641
loop_
_publ_author_name
'Schwartz, Sarina C.'
'Pinto-Pacheco, Brismar'
'Pitteloud, Jean-Philippe'
'Buccella, Daniela'

_publ_section_title
;
 Formation of Ternary Complexes with MgATP: Effects on the Detection of
 Mg(2+) in Biological Samples by Bidentate Fluorescent Sensors.
;
_journal_issue 6
_journal_name_full 'Inorganic chemistry'
_journal_page_first 3204
_journal_page_last 3209
_journal_paper_doi 10.1021/ic5000606
_journal_volume 53
_journal_year 2014
_chemical_formula_sum 'C20 H20 Mg N2 O10'
_chemical_formula_weight 472.69
_chemical_name_systematic
; 
 ? 
;
_space_group_IT_number 15
_symmetry_cell_setting monoclinic
_symmetry_space_group_name_Hall '-C 2yc'
_symmetry_space_group_name_H-M 'C 1 2/c 1'
_atom_sites_solution_hydrogens geom
_atom_sites_solution_primary direct
_atom_sites_solution_secondary difmap
_audit_creation_method SHELXL-97
_cell_angle_alpha 90.00
_cell_angle_beta 106.2920(10)
_cell_angle_gamma 90.00
_cell_formula_units_Z 4
_cell_length_a 11.8710(5)
_cell_length_b 9.9030(4)
_cell_length_c 17.4651(7)
_cell_measurement_reflns_used 6995
_cell_measurement_temperature 100(2)
_cell_measurement_theta_max 28.39
_cell_measurement_theta_min 2.73
_cell_volume 1970.73(14)
_computing_cell_refinement 'Bruker SAINT'
_computing_data_collection 'Bruker APEX2'
_computing_data_reduction 'Bruker SAINT'
_computing_molecular_graphics 'Bruker SHELXTL'
_computing_publication_material 'Bruker SHELXTL'
_computing_structure_refinement 'SHELXL-97 (Sheldrick, 1997)'
_computing_structure_solution 'SHELXS-97 (Sheldrick, 1990)'
_diffrn_ambient_temperature 100(2)
_diffrn_measured_fraction_theta_full 1.000
_diffrn_measured_fraction_theta_max 1.000
_diffrn_measurement_device_type 'Bruker APEX-II CCD'
_diffrn_measurement_method '\f and \w scans'
_diffrn_radiation_monochromator graphite
_diffrn_radiation_source 'fine-focus sealed tube'
_diffrn_radiation_type MoK\a
_diffrn_radiation_wavelength 0.71073
_diffrn_reflns_av_R_equivalents 0.0226
_diffrn_reflns_av_sigmaI/netI 0.0144
_diffrn_reflns_limit_h_max 15
_diffrn_reflns_limit_h_min -15
_diffrn_reflns_limit_k_max 13
_diffrn_reflns_limit_k_min -13
_diffrn_reflns_limit_l_max 23
_diffrn_reflns_limit_l_min -23
_diffrn_reflns_number 15051
_diffrn_reflns_theta_full 28.39
_diffrn_reflns_theta_max 28.39
_diffrn_reflns_theta_min 2.43
_diffrn_standards_number 0
_exptl_absorpt_coefficient_mu 0.157
_exptl_absorpt_correction_T_max 0.9845
_exptl_absorpt_correction_T_min 0.9443
_exptl_absorpt_correction_type empirical
_exptl_absorpt_process_details sadabs
_exptl_crystal_colour YELLOW
_exptl_crystal_density_diffrn 1.593
_exptl_crystal_density_method 'not measured'
_exptl_crystal_description BLOCK
_exptl_crystal_F_000 984
_exptl_crystal_size_max 0.37
_exptl_crystal_size_mid 0.17
_exptl_crystal_size_min 0.10
_refine_diff_density_max 0.429
_refine_diff_density_min -0.211
_refine_diff_density_rms 0.047
_refine_ls_extinction_method none
_refine_ls_goodness_of_fit_ref 1.103
_refine_ls_hydrogen_treatment mixed
_refine_ls_matrix_type full
_refine_ls_number_parameters 166
_refine_ls_number_reflns 2477
_refine_ls_number_restraints 1
_refine_ls_restrained_S_all 1.103
_refine_ls_R_factor_all 0.0328
_refine_ls_R_factor_gt 0.0288
_refine_ls_shift/su_max 0.000
_refine_ls_shift/su_mean 0.000
_refine_ls_structure_factor_coef Fsqd
_refine_ls_weighting_details 'calc w=1/[\s^2^(Fo^2^)+(0.0417P)^2^+1.4175P] where P=(Fo^2^+2Fc^2^)/3'
_refine_ls_weighting_scheme calc
_refine_ls_wR_factor_gt 0.0807
_refine_ls_wR_factor_ref 0.0837
_reflns_number_gt 2225
_reflns_number_total 2477
_reflns_threshold_expression >2sigma(I)
_cod_data_source_file ic5000606_si_002.cif
_cod_data_source_block 13dab16b
_cod_depositor_comments
;
The following automatic conversions were performed:

'_symmetry_cell_setting' value 'Monoclinic' changed to 'monoclinic'
according to
/usr/data/users/saulius/crontab/automatic-downloads/current/ACS/lib/dictionaries/cif_core.dic
dictionary named 'cif_core.dic' version 2.4.2 from 2011-04-26.

Automatic conversion script
Id: cif_fix_values 2281 2013-09-26 08:29:07Z andrius 
;
_cod_original_cell_volume 1970.72(14)
_cod_original_sg_symbol_H-M C2/c
_cod_database_code 4337641

loop_
_symmetry_equiv_pos_as_xyz
'x, y, z'
'-x, y, -z+1/2'
'x+1/2, y+1/2, z'
'-x+1/2, y+1/2, -z+1/2'
'-x, -y, -z'
'x, -y, z-1/2'
'-x+1/2, -y+1/2, -z'
'x+1/2, -y+1/2, z-1/2'

loop_
_atom_site_label
_atom_site_type_symbol
_atom_site_fract_x
_atom_site_fract_y
_atom_site_fract_z
_atom_site_U_iso_or_equiv
_atom_site_adp_type
_atom_site_occupancy
_atom_site_symmetry_multiplicity
_atom_site_calc_flag
_atom_site_refinement_flags
Mg Mg 0.0000 0.08761(5) 0.2500 0.00957(12) Uani 1 2 d S
N N 0.17690(7) -0.02832(9) 0.48827(5) 0.01168(18) Uani 1 1 d .
O1 O 0.08634(7) 0.07128(7) 0.36903(4) 0.01310(16) Uani 1 1 d .
O2 O -0.10940(6) -0.05908(8) 0.27300(4) 0.01450(17) Uani 1 1 d .
O3 O -0.15705(7) -0.25247(8) 0.32041(5) 0.0222(2) Uani 1 1 d .
C1 C 0.08557(9) -0.02733(10) 0.41385(6) 0.0112(2) Uani 1 1 d .
C2 C 0.00685(9) -0.13742(11) 0.40095(6) 0.0123(2) Uani 1 1 d .
C3 C 0.01892(9) -0.23779(11) 0.45905(6) 0.0148(2) Uani 1 1 d .
H3A H -0.0345 -0.3115 0.4487 0.018 Uiso 1 1 calc R
O4 O -0.11500(7) 0.23806(8) 0.25580(5) 0.01618(17) Uani 1 1 d D
H10 H -0.1054(15) 0.3105(16) 0.2829(10) 0.037(5) Uiso 1 1 d D
H11 H -0.1879(13) 0.2400(17) 0.2296(10) 0.037(5) Uiso 1 1 d D
C4 C 0.10515(9) -0.23392(11) 0.53056(6) 0.0158(2) Uani 1 1 d .
H4B H 0.1102 -0.3031 0.5691 0.019 Uiso 1 1 calc R
C5 C 0.18522(9) -0.12708(11) 0.54596(6) 0.0132(2) Uani 1 1 d .
C6 C 0.27616(10) -0.11549(12) 0.61869(6) 0.0163(2) Uani 1 1 d .
H6A H 0.2830 -0.1818 0.6591 0.020 Uiso 1 1 calc R
C7 C 0.35337(10) -0.01115(12) 0.63133(6) 0.0174(2) Uani 1 1 d .
H7A H 0.4131 -0.0039 0.6804 0.021 Uiso 1 1 calc R
C8 C 0.34419(10) 0.08693(11) 0.57080(6) 0.0170(2) Uani 1 1 d .
H8A H 0.3982 0.1599 0.5789 0.020 Uiso 1 1 calc R
C9 C 0.25788(9) 0.07617(11) 0.50115(6) 0.0146(2) Uani 1 1 d .
H9A H 0.2528 0.1414 0.4605 0.018 Uiso 1 1 calc R
C10 C -0.09290(9) -0.14972(11) 0.32588(6) 0.0130(2) Uani 1 1 d .
O10 O -0.16095(7) -0.53120(8) 0.32849(5) 0.01708(18) Uani 1 1 d .
H14 H -0.2325(17) -0.5383(18) 0.2973(11) 0.037(5) Uiso 1 1 d .
H13 H -0.1473(16) -0.444(2) 0.3299(11) 0.042(5) Uiso 1 1 d .

loop_
_atom_site_aniso_label
_atom_site_aniso_U_11
_atom_site_aniso_U_22
_atom_site_aniso_U_33
_atom_site_aniso_U_23
_atom_site_aniso_U_13
_atom_site_aniso_U_12
Mg 0.0090(2) 0.0092(2) 0.0094(2) 0.000 0.00083(17) 0.000
N 0.0113(4) 0.0125(4) 0.0105(4) 0.0000(3) 0.0019(3) -0.0002(3)
O1 0.0142(4) 0.0119(4) 0.0117(3) 0.0011(3) 0.0011(3) -0.0018(3)
O2 0.0122(4) 0.0141(4) 0.0150(4) 0.0024(3) 0.0002(3) -0.0014(3)
O3 0.0161(4) 0.0149(4) 0.0289(4) 0.0058(3) -0.0045(3) -0.0052(3)
C1 0.0109(4) 0.0126(5) 0.0098(4) -0.0006(3) 0.0022(3) 0.0017(4)
C2 0.0109(4) 0.0126(5) 0.0130(5) 0.0006(4) 0.0026(4) 0.0004(4)
C3 0.0144(5) 0.0138(5) 0.0167(5) 0.0014(4) 0.0050(4) -0.0020(4)
O4 0.0127(4) 0.0149(4) 0.0185(4) -0.0048(3) 0.0005(3) 0.0023(3)
C4 0.0175(5) 0.0164(5) 0.0139(5) 0.0041(4) 0.0048(4) -0.0002(4)
C5 0.0144(5) 0.0152(5) 0.0106(4) 0.0016(4) 0.0046(4) 0.0019(4)
C6 0.0174(5) 0.0205(5) 0.0106(4) 0.0020(4) 0.0032(4) 0.0017(4)
C7 0.0167(5) 0.0232(6) 0.0106(5) -0.0015(4) 0.0008(4) 0.0012(4)
C8 0.0160(5) 0.0179(5) 0.0157(5) -0.0018(4) 0.0019(4) -0.0033(4)
C9 0.0154(5) 0.0140(5) 0.0138(5) -0.0002(4) 0.0031(4) -0.0018(4)
C10 0.0099(4) 0.0123(5) 0.0155(5) -0.0004(4) 0.0015(4) 0.0000(4)
O10 0.0164(4) 0.0132(4) 0.0184(4) -0.0013(3) -0.0005(3) 0.0015(3)

loop_
_atom_type_symbol
_atom_type_description
_atom_type_scat_dispersion_real
_atom_type_scat_dispersion_imag
_atom_type_scat_source
C C 0.0033 0.0016 'International Tables Vol C Tables 4.2.6.8 and 6.1.1.4'
H H 0.0000 0.0000 'International Tables Vol C Tables 4.2.6.8 and 6.1.1.4'
N N 0.0061 0.0033 'International Tables Vol C Tables 4.2.6.8 and 6.1.1.4'
O O 0.0106 0.0060 'International Tables Vol C Tables 4.2.6.8 and 6.1.1.4'
Mg Mg 0.0486 0.0363 'International Tables Vol C Tables 4.2.6.8 and 6.1.1.4'

loop_
_geom_angle_atom_site_label_1
_geom_angle_atom_site_label_2
_geom_angle_atom_site_label_3
_geom_angle
_geom_angle_site_symmetry_1
_geom_angle_site_symmetry_3
O4 Mg O4 86.31(5) 2 .
O4 Mg O1 99.10(3) 2 2
O4 Mg O1 87.53(3) . 2
O4 Mg O1 87.53(3) 2 .
O4 Mg O1 99.10(3) . .
O1 Mg O1 170.95(5) 2 .
O4 Mg O2 92.18(3) 2 2
O4 Mg O2 171.88(3) . 2
O1 Mg O2 84.83(3) 2 2
O1 Mg O2 88.79(3) . 2
O4 Mg O2 171.88(3) 2 .
O4 Mg O2 92.18(3) . .
O1 Mg O2 88.79(3) 2 .
O1 Mg O2 84.83(3) . .
O2 Mg O2 90.41(5) 2 .
C9 N C5 120.21(9) . .
C9 N C1 116.96(9) . .
C5 N C1 122.84(9) . .
C1 O1 Mg 127.28(7) . .
C10 O2 Mg 131.77(7) . .
O1 C1 C2 128.49(9) . .
O1 C1 N 115.69(9) . .
C2 C1 N 115.83(9) . .
C3 C2 C1 120.28(9) . .
C3 C2 C10 118.03(9) . .
C1 C2 C10 121.68(9) . .
C4 C3 C2 122.52(10) . .
C3 C4 C5 119.25(10) . .
N C5 C4 119.21(9) . .
N C5 C6 118.24(9) . .
C4 C5 C6 122.54(10) . .
C7 C6 C5 121.02(10) . .
C6 C7 C8 119.56(10) . .
C9 C8 C7 119.71(10) . .
C8 C9 N 121.23(10) . .
O3 C10 O2 123.55(9) . .
O3 C10 C2 116.30(9) . .
O2 C10 C2 120.14(9) . .

loop_
_geom_bond_atom_site_label_1
_geom_bond_atom_site_label_2
_geom_bond_distance
_geom_bond_site_symmetry_2
Mg O4 2.0424(9) 2
Mg O4 2.0424(9) .
Mg O1 2.0500(7) 2
Mg O1 2.0500(7) .
Mg O2 2.0617(8) 2
Mg O2 2.0618(8) .
N C9 1.3871(14) .
N C5 1.3876(13) .
N C1 1.4403(13) .
O1 C1 1.2532(12) .
O2 C10 1.2631(13) .
O3 C10 1.2584(13) .
C1 C2 1.4122(14) .
C2 C3 1.3989(14) .
C2 C10 1.5050(14) .
C3 C4 1.3754(15) .
C4 C5 1.3971(15) .
C5 C6 1.4223(14) .
C6 C7 1.3575(16) .
C7 C8 1.4171(16) .
C8 C9 1.3570(15) .
